data_1503524
loop_
_publ_author_name
'Jiang, Xin-Dong'
'Zhang, Jian'
'Furuyama, Taniyuki'
'Zhao, Weili'

_publ_section_title
;
 Development of mono- and di-AcO substituted BODIPYs on the boron center.
;
_journal_issue 1
_journal_name_full 'Organic letters'
_journal_page_first 248
_journal_page_last 251
_journal_paper_doi 10.1021/ol2030229
_journal_volume 14
_journal_year 2012
_chemical_formula_sum 'C15 H18 B F N2 O2'
_chemical_formula_weight 288.12
_chemical_name_systematic
; 
 ? 
;
_space_group_IT_number 2
_symmetry_cell_setting triclinic
_symmetry_space_group_name_Hall '-P 1'
_symmetry_space_group_name_H-M 'P -1'
_atom_sites_solution_hydrogens geom
_atom_sites_solution_primary direct
_atom_sites_solution_secondary difmap
_audit_creation_method SHELXL-97
_audit_update_record
;
2011-09-30 # Formatted by publCIF
;
_cell_angle_alpha 95.269(17)
_cell_angle_beta 95.202(15)
_cell_angle_gamma 107.487(14)
_cell_formula_units_Z 4
_cell_length_a 7.678(6)
_cell_length_b 11.164(9)
_cell_length_c 18.619(13)
_cell_measurement_temperature 298(2)
_cell_volume 1504(2)
_computing_structure_refinement 'SHELXL-97 (Sheldrick, 1997)'
_computing_structure_solution 'SHELXS-97 (Sheldrick, 1990)'
_diffrn_ambient_temperature 298(2)
_diffrn_measured_fraction_theta_full 0.989
_diffrn_measured_fraction_theta_max 0.989
_diffrn_radiation_monochromator graphite
_diffrn_radiation_source 'fine-focus sealed tube'
_diffrn_radiation_type MoK\a
_diffrn_radiation_wavelength 0.71073
_diffrn_reflns_av_R_equivalents 0.0427
_diffrn_reflns_av_sigmaI/netI 0.1071
_diffrn_reflns_limit_h_max 9
_diffrn_reflns_limit_h_min -9
_diffrn_reflns_limit_k_max 13
_diffrn_reflns_limit_k_min -8
_diffrn_reflns_limit_l_max 19
_diffrn_reflns_limit_l_min -22
_diffrn_reflns_number 7645
_diffrn_reflns_theta_full 25.03
_diffrn_reflns_theta_max 25.03
_diffrn_reflns_theta_min 1.11
_exptl_absorpt_coefficient_mu 0.092
_exptl_absorpt_correction_T_max 0.9909
_exptl_absorpt_correction_T_min 0.9554
_exptl_crystal_density_diffrn 1.272
_exptl_crystal_density_method 'not measured'
_exptl_crystal_F_000 608
_exptl_crystal_size_max 0.50
_exptl_crystal_size_mid 0.20
_exptl_crystal_size_min 0.10
_refine_diff_density_max 0.396
_refine_diff_density_min -0.303
_refine_diff_density_rms 0.073
_refine_ls_extinction_method none
_refine_ls_goodness_of_fit_ref 1.183
_refine_ls_hydrogen_treatment mixed
_refine_ls_matrix_type full
_refine_ls_number_parameters 389
_refine_ls_number_reflns 5252
_refine_ls_number_restraints 0
_refine_ls_restrained_S_all 1.183
_refine_ls_R_factor_all 0.1226
_refine_ls_R_factor_gt 0.0824
_refine_ls_shift/su_max 0.001
_refine_ls_shift/su_mean 0.000
_refine_ls_structure_factor_coef Fsqd
_refine_ls_weighting_details 'calc w=1/[\s^2^(Fo^2^)+(0.1000P)^2^+0.0000P] where P=(Fo^2^+2Fc^2^)/3'
_refine_ls_weighting_scheme calc
_refine_ls_wR_factor_gt 0.2179
_refine_ls_wR_factor_ref 0.2437
_reflns_number_gt 3196
_reflns_number_total 5252
_reflns_threshold_expression >2sigma(I)
_cod_data_source_file ol2030229_si_005.cif
_cod_data_source_block z2
_cod_original_cell_volume 1504.0(19)
_cod_original_sg_symbol_H-M P-1
_cod_database_code 1503524

loop_
_symmetry_equiv_pos_as_xyz
'x, y, z'
'-x, -y, -z'

loop_
_atom_site_label
_atom_site_type_symbol
_atom_site_fract_x
_atom_site_fract_y
_atom_site_fract_z
_atom_site_U_iso_or_equiv
_atom_site_adp_type
_atom_site_occupancy
_atom_site_symmetry_multiplicity
_atom_site_calc_flag
_atom_site_refinement_flags
C1 C -0.1948(4) 0.0617(3) 0.9239(2) 0.0448(9) Uani 1 1 d .
C2 C -0.3260(5) -0.0539(4) 0.8910(2) 0.0521(10) Uani 1 1 d .
C3 C -0.3289(5) -0.0499(4) 0.8169(2) 0.0554(10) Uani 1 1 d .
H1 H -0.4017 -0.1131 0.7811 0.067 Uiso 1 1 calc R
C4 C -0.2054(5) 0.0641(4) 0.8046(2) 0.0498(9) Uani 1 1 d .
C5 C -0.4354(5) -0.1564(4) 0.9307(2) 0.0692(12) Uani 1 1 d .
H2 H -0.5614 -0.1851 0.9089 0.104 Uiso 1 1 calc R
H3 H -0.4289 -0.1239 0.9807 0.104 Uiso 1 1 calc R
H4 H -0.3859 -0.2259 0.9278 0.104 Uiso 1 1 calc R
C6 C -0.1651(6) 0.1077(5) 0.7333(2) 0.0692(12) Uani 1 1 d .
H5 H -0.2032 0.1812 0.7282 0.104 Uiso 1 1 calc R
H6 H -0.2307 0.0415 0.6951 0.104 Uiso 1 1 calc R
H7 H -0.0353 0.1285 0.7306 0.104 Uiso 1 1 calc R
C7 C -0.0121(5) 0.2277(4) 1.01709(19) 0.0462(9) Uani 1 1 d .
C8 C 0.0569(5) 0.2950(4) 1.0872(2) 0.0520(10) Uani 1 1 d .
C9 C 0.1715(5) 0.4110(4) 1.0761(2) 0.0603(11) Uani 1 1 d .
H8 H 0.2380 0.4756 1.1125 0.072 Uiso 1 1 calc R
C10 C 0.1721(5) 0.4164(4) 1.0013(2) 0.0502(9) Uani 1 1 d .
C11 C 0.0100(6) 0.2474(5) 1.1579(2) 0.0726(13) Uani 1 1 d .
H9 H -0.0545 0.1583 1.1494 0.109 Uiso 1 1 calc R
H10 H -0.0666 0.2911 1.1793 0.109 Uiso 1 1 calc R
H11 H 0.1211 0.2624 1.1903 0.109 Uiso 1 1 calc R
C12 C 0.2743(6) 0.5240(4) 0.9646(2) 0.0658(12) Uani 1 1 d .
H12 H 0.3627 0.4998 0.9382 0.099 Uiso 1 1 calc R
H13 H 0.3368 0.5952 1.0004 0.099 Uiso 1 1 calc R
H14 H 0.1895 0.5467 0.9316 0.099 Uiso 1 1 calc R
C13 C -0.1376(4) 0.1083(4) 0.99574(19) 0.0462(9) Uani 1 1 d .
H15 H -0.1842 0.0584 1.0312 0.055 Uiso 1 1 calc R
N1 N -0.1247(4) 0.1328(3) 0.86883(15) 0.0426(7) Uani 1 1 d .
N2 N 0.0617(4) 0.3049(3) 0.96508(16) 0.0442(7) Uani 1 1 d .
B1 B 0.0190(5) 0.2654(4) 0.8822(2) 0.0445(10) Uani 1 1 d .
O1 O 0.1892(3) 0.2716(2) 0.84872(13) 0.0495(7) Uani 1 1 d .
O2 O 0.2405(4) 0.1045(3) 0.89184(19) 0.0892(11) Uani 1 1 d .
F1 F -0.0508(3) 0.3518(2) 0.84933(11) 0.0597(6) Uani 1 1 d .
C14 C 0.2851(5) 0.1926(4) 0.8585(2) 0.0516(10) Uani 1 1 d .
C15 C 0.4576(6) 0.2256(5) 0.8239(3) 0.0800(14) Uani 1 1 d .
H16 H 0.5490 0.2949 0.8535 0.120 Uiso 1 1 calc R
H17 H 0.4336 0.2495 0.7767 0.120 Uiso 1 1 calc R
H18 H 0.5015 0.1537 0.8191 0.120 Uiso 1 1 calc R
C16 C 0.2458(5) 0.4687(4) 0.57298(19) 0.0452(9) Uani 1 1 d .
C17 C 0.1587(5) 0.3611(4) 0.6069(2) 0.0528(10) Uani 1 1 d .
C18 C 0.2130(5) 0.3947(4) 0.6805(2) 0.0566(10) Uani 1 1 d .
H19 H 0.1788 0.3426 0.7164 0.068 Uiso 1 1 calc R
C19 C 0.3276(5) 0.5199(4) 0.6923(2) 0.0519(10) Uani 1 1 d .
C20 C 0.0337(5) 0.2375(4) 0.5688(2) 0.0620(11) Uani 1 1 d .
H20 H 0.0656 0.1694 0.5888 0.093 Uiso 1 1 calc R
H21 H 0.0465 0.2327 0.5179 0.093 Uiso 1 1 calc R
H22 H -0.0913 0.2308 0.5753 0.093 Uiso 1 1 calc R
C21 C 0.4151(7) 0.5959(5) 0.7633(2) 0.0751(13) Uani 1 1 d .
H23 H 0.5432 0.6369 0.7606 0.113 Uiso 1 1 calc R
H24 H 0.4029 0.5413 0.8007 0.113 Uiso 1 1 calc R
H25 H 0.3558 0.6586 0.7743 0.113 Uiso 1 1 calc R
C22 C 0.3404(4) 0.6018(4) 0.47933(19) 0.0453(9) Uani 1 1 d .
C23 C 0.3575(5) 0.6396(4) 0.40921(19) 0.0500(9) Uani 1 1 d .
C24 C 0.4780(5) 0.7613(4) 0.4193(2) 0.0572(10) Uani 1 1 d .
H26 H 0.5158 0.8110 0.3827 0.069 Uiso 1 1 calc R
C25 C 0.5339(5) 0.7974(4) 0.4938(2) 0.0526(10) Uani 1 1 d .
C26 C 0.2607(6) 0.5612(4) 0.33914(19) 0.0628(11) Uani 1 1 d .
H27 H 0.2896 0.6103 0.2996 0.094 Uiso 1 1 calc R
H28 H 0.1302 0.5354 0.3408 0.094 Uiso 1 1 calc R
H29 H 0.3003 0.4876 0.3321 0.094 Uiso 1 1 calc R
C27 C 0.6652(6) 0.9202(4) 0.5309(2) 0.0712(13) Uani 1 1 d .
H30 H 0.6039 0.9591 0.5643 0.107 Uiso 1 1 calc R
H31 H 0.7073 0.9756 0.4953 0.107 Uiso 1 1 calc R
H32 H 0.7685 0.9048 0.5570 0.107 Uiso 1 1 calc R
C28 C 0.2418(5) 0.4887(4) 0.5012(2) 0.0474(9) Uani 1 1 d .
H33 H 0.1702 0.4238 0.4660 0.057 Uiso 1 1 calc R
N3 N 0.3504(4) 0.5648(3) 0.62767(15) 0.0466(8) Uani 1 1 d .
N4 N 0.4507(4) 0.7015(3) 0.53075(15) 0.0458(8) Uani 1 1 d .
F2 F 0.6447(3) 0.7294(2) 0.64408(12) 0.0641(7) Uani 1 1 d .
B2 B 0.4630(6) 0.6992(4) 0.6135(2) 0.0490(11) Uani 1 1 d .
O3 O 0.3971(3) 0.7993(2) 0.65000(13) 0.0540(7) Uani 1 1 d .
O4 O 0.1065(4) 0.7174(4) 0.60186(19) 0.0960(12) Uani 1 1 d .
C29 C 0.2248(6) 0.7984(4) 0.6400(2) 0.0578(11) Uani 1 1 d .
C30 C 0.1903(7) 0.9087(5) 0.6808(3) 0.0833(15) Uani 1 1 d .
H34 H 0.2243 0.9803 0.6542 0.125 Uiso 1 1 calc R
H35 H 0.2624 0.9291 0.7277 0.125 Uiso 1 1 calc R
H36 H 0.0621 0.8879 0.6866 0.125 Uiso 1 1 calc R

loop_
_atom_site_aniso_label
_atom_site_aniso_U_11
_atom_site_aniso_U_22
_atom_site_aniso_U_33
_atom_site_aniso_U_23
_atom_site_aniso_U_13
_atom_site_aniso_U_12
C1 0.0387(18) 0.041(2) 0.053(2) 0.0032(18) 0.0052(16) 0.0107(17)
C2 0.043(2) 0.044(2) 0.068(3) 0.003(2) 0.0074(18) 0.0131(19)
C3 0.053(2) 0.044(2) 0.059(3) -0.0053(19) -0.0047(18) 0.007(2)
C4 0.046(2) 0.051(2) 0.050(2) 0.0015(19) 0.0014(17) 0.0144(19)
C5 0.054(2) 0.048(3) 0.091(3) 0.009(2) 0.012(2) -0.007(2)
C6 0.077(3) 0.075(3) 0.049(3) 0.005(2) 0.002(2) 0.016(3)
C7 0.0419(18) 0.046(2) 0.052(2) 0.0074(18) 0.0079(16) 0.0148(18)
C8 0.047(2) 0.058(3) 0.050(2) 0.0008(19) 0.0057(17) 0.017(2)
C9 0.054(2) 0.054(3) 0.063(3) -0.011(2) -0.0053(19) 0.011(2)
C10 0.0440(19) 0.043(2) 0.061(3) 0.0004(19) 0.0026(17) 0.0122(19)
C11 0.078(3) 0.086(4) 0.053(3) 0.007(2) 0.007(2) 0.024(3)
C12 0.056(2) 0.046(3) 0.085(3) 0.005(2) -0.003(2) 0.004(2)
C13 0.0411(18) 0.049(2) 0.051(2) 0.0128(19) 0.0115(16) 0.0153(19)
N1 0.0386(15) 0.0425(18) 0.0438(17) 0.0030(14) 0.0022(13) 0.0097(14)
N2 0.0383(15) 0.0395(18) 0.0511(18) 0.0039(15) 0.0043(13) 0.0073(14)
B1 0.043(2) 0.043(3) 0.048(2) 0.006(2) 0.0037(18) 0.014(2)
O1 0.0463(13) 0.0465(16) 0.0569(16) 0.0120(12) 0.0123(11) 0.0129(13)
O2 0.081(2) 0.092(3) 0.121(3) 0.059(2) 0.037(2) 0.045(2)
F1 0.0604(13) 0.0526(14) 0.0685(15) 0.0124(11) 0.0026(11) 0.0213(11)
C14 0.047(2) 0.051(3) 0.056(2) 0.003(2) 0.0048(17) 0.014(2)
C15 0.055(2) 0.083(4) 0.104(4) 0.011(3) 0.024(2) 0.021(3)
C16 0.0405(18) 0.044(2) 0.048(2) 0.0019(18) 0.0031(16) 0.0106(18)
C17 0.045(2) 0.048(2) 0.061(3) 0.007(2) 0.0071(18) 0.0075(19)
C18 0.055(2) 0.056(3) 0.055(2) 0.016(2) 0.0070(18) 0.009(2)
C19 0.048(2) 0.054(3) 0.051(2) 0.0075(19) 0.0002(17) 0.013(2)
C20 0.056(2) 0.048(3) 0.074(3) 0.008(2) 0.008(2) 0.006(2)
C21 0.093(3) 0.073(3) 0.047(2) 0.004(2) -0.004(2) 0.012(3)
C22 0.0388(18) 0.044(2) 0.048(2) -0.0004(18) -0.0013(16) 0.0094(18)
C23 0.047(2) 0.055(3) 0.047(2) 0.0044(18) 0.0052(16) 0.015(2)
C24 0.062(2) 0.055(3) 0.054(3) 0.012(2) 0.0153(19) 0.013(2)
C25 0.051(2) 0.047(2) 0.056(2) 0.0063(19) 0.0111(18) 0.0078(19)
C26 0.062(2) 0.077(3) 0.046(2) -0.001(2) 0.0009(18) 0.021(2)
C27 0.073(3) 0.056(3) 0.070(3) 0.007(2) 0.010(2) -0.002(2)
C28 0.0384(18) 0.045(2) 0.053(2) -0.0051(18) -0.0026(16) 0.0113(18)
N3 0.0454(16) 0.0450(19) 0.0430(18) 0.0031(15) -0.0002(13) 0.0071(15)
N4 0.0445(16) 0.0417(19) 0.0467(18) 0.0018(15) 0.0036(13) 0.0085(15)
F2 0.0429(11) 0.0645(16) 0.0727(15) 0.0069(12) -0.0093(10) 0.0040(11)
B2 0.045(2) 0.049(3) 0.046(2) 0.002(2) -0.0050(18) 0.008(2)
O3 0.0525(15) 0.0498(17) 0.0497(15) -0.0021(12) -0.0006(12) 0.0058(13)
O4 0.0600(18) 0.105(3) 0.108(3) -0.034(2) -0.0187(18) 0.025(2)
C29 0.059(2) 0.062(3) 0.047(2) 0.002(2) 0.0035(19) 0.014(2)
C30 0.095(4) 0.076(3) 0.089(4) 0.001(3) 0.019(3) 0.041(3)

loop_
_atom_type_symbol
_atom_type_description
_atom_type_scat_dispersion_real
_atom_type_scat_dispersion_imag
_atom_type_scat_source
C C 0.0033 0.0016 'International Tables Vol C Tables 4.2.6.8 and 6.1.1.4'
H H 0.0000 0.0000 'International Tables Vol C Tables 4.2.6.8 and 6.1.1.4'
B B 0.0013 0.0007 'International Tables Vol C Tables 4.2.6.8 and 6.1.1.4'
N N 0.0061 0.0033 'International Tables Vol C Tables 4.2.6.8 and 6.1.1.4'
O O 0.0106 0.0060 'International Tables Vol C Tables 4.2.6.8 and 6.1.1.4'
F F 0.0171 0.0103 'International Tables Vol C Tables 4.2.6.8 and 6.1.1.4'

loop_
_geom_angle_atom_site_label_1
_geom_angle_atom_site_label_2
_geom_angle_atom_site_label_3
_geom_angle
C13 C1 N1 120.8(3)
C13 C1 C2 130.7(4)
N1 C1 C2 108.5(3)
C3 C2 C1 105.5(3)
C3 C2 C5 128.8(4)
C1 C2 C5 125.7(4)
C2 C3 C4 109.0(4)
C2 C3 H1 125.5
C4 C3 H1 125.5
N1 C4 C3 109.4(3)
N1 C4 C6 123.5(4)
C3 C4 C6 127.1(4)
C2 C5 H2 109.5
C2 C5 H3 109.5
H2 C5 H3 109.5
C2 C5 H4 109.5
H2 C5 H4 109.5
H3 C5 H4 109.5
C4 C6 H5 109.5
C4 C6 H6 109.5
H5 C6 H6 109.5
C4 C6 H7 109.5
H5 C6 H7 109.5
H6 C6 H7 109.5
C13 C7 N2 120.5(3)
C13 C7 C8 130.7(3)
N2 C7 C8 108.8(3)
C9 C8 C7 105.8(3)
C9 C8 C11 128.2(4)
C7 C8 C11 126.0(4)
C8 C9 C10 109.0(4)
C8 C9 H8 125.5
C10 C9 H8 125.5
N2 C10 C9 109.0(3)
N2 C10 C12 123.5(4)
C9 C10 C12 127.5(4)
C8 C11 H9 109.5
C8 C11 H10 109.5
H9 C11 H10 109.5
C8 C11 H11 109.5
H9 C11 H11 109.5
H10 C11 H11 109.5
C10 C12 H12 109.5
C10 C12 H13 109.5
H12 C12 H13 109.5
C10 C12 H14 109.5
H12 C12 H14 109.5
H13 C12 H14 109.5
C1 C13 C7 121.9(3)
C1 C13 H15 119.0
C7 C13 H15 119.0
C4 N1 C1 107.6(3)
C4 N1 B1 127.9(3)
C1 N1 B1 124.5(3)
C10 N2 C7 107.4(3)
C10 N2 B1 128.2(3)
C7 N2 B1 124.5(3)
F1 B1 O1 104.5(3)
F1 B1 N1 110.0(3)
O1 B1 N1 113.2(3)
F1 B1 N2 110.0(3)
O1 B1 N2 111.3(3)
N1 B1 N2 107.8(3)
C14 O1 B1 123.6(3)
O2 C14 O1 124.2(4)
O2 C14 C15 122.9(4)
O1 C14 C15 112.9(4)
C14 C15 H16 109.5
C14 C15 H17 109.5
H16 C15 H17 109.5
C14 C15 H18 109.5
H16 C15 H18 109.5
H17 C15 H18 109.5
C28 C16 N3 120.5(3)
C28 C16 C17 131.6(4)
N3 C16 C17 107.8(3)
C18 C17 C16 106.3(3)
C18 C17 C20 127.9(4)
C16 C17 C20 125.8(4)
C17 C18 C19 108.7(3)
C17 C18 H19 125.6
C19 C18 H19 125.6
N3 C19 C18 109.3(3)
N3 C19 C21 123.4(4)
C18 C19 C21 127.3(4)
C17 C20 H20 109.5
C17 C20 H21 109.5
H20 C20 H21 109.5
C17 C20 H22 109.5
H20 C20 H22 109.5
H21 C20 H22 109.5
C19 C21 H23 109.5
C19 C21 H24 109.5
H23 C21 H24 109.5
C19 C21 H25 109.5
H23 C21 H25 109.5
H24 C21 H25 109.5
C28 C22 N4 120.4(3)
C28 C22 C23 130.9(3)
N4 C22 C23 108.7(3)
C24 C23 C22 106.1(3)
C24 C23 C26 128.1(4)
C22 C23 C26 125.8(4)
C23 C24 C25 108.6(3)
C23 C24 H26 125.7
C25 C24 H26 125.7
N4 C25 C24 109.3(3)
N4 C25 C27 122.6(4)
C24 C25 C27 128.1(4)
C23 C26 H27 109.5
C23 C26 H28 109.5
H27 C26 H28 109.5
C23 C26 H29 109.5
H27 C26 H29 109.5
H28 C26 H29 109.5
C25 C27 H30 109.5
C25 C27 H31 109.5
H30 C27 H31 109.5
C25 C27 H32 109.5
H30 C27 H32 109.5
H31 C27 H32 109.5
C16 C28 C22 122.4(3)
C16 C28 H33 118.8
C22 C28 H33 118.8
C19 N3 C16 107.8(3)
C19 N3 B2 128.0(3)
C16 N3 B2 124.1(3)
C25 N4 C22 107.3(3)
C25 N4 B2 128.2(3)
C22 N4 B2 124.5(3)
F2 B2 O3 104.0(3)
F2 B2 N4 110.8(3)
O3 B2 N4 111.6(3)
F2 B2 N3 110.8(3)
O3 B2 N3 112.0(3)
N4 B2 N3 107.8(3)
C29 O3 B2 122.9(3)
O4 C29 O3 123.4(4)
O4 C29 C30 122.7(4)
O3 C29 C30 113.9(4)
C29 C30 H34 109.5
C29 C30 H35 109.5
H34 C30 H35 109.5
C29 C30 H36 109.5
H34 C30 H36 109.5
H35 C30 H36 109.5

loop_
_geom_bond_atom_site_label_1
_geom_bond_atom_site_label_2
_geom_bond_distance
C1 C13 1.372(5)
C1 N1 1.401(4)
C1 C2 1.420(5)
C2 C3 1.383(5)
C2 C5 1.500(5)
C3 C4 1.392(5)
C3 H1 0.9300
C4 N1 1.346(4)
C4 C6 1.482(5)
C5 H2 0.9600
C5 H3 0.9600
C5 H4 0.9600
C6 H5 0.9600
C6 H6 0.9600
C6 H7 0.9600
C7 C13 1.388(5)
C7 N2 1.400(5)
C7 C8 1.415(5)
C8 C9 1.376(6)
C8 C11 1.498(5)
C9 C10 1.401(5)
C9 H8 0.9300
C10 N2 1.352(5)
C10 C12 1.486(6)
C11 H9 0.9600
C11 H10 0.9600
C11 H11 0.9600
C12 H12 0.9600
C12 H13 0.9600
C12 H14 0.9600
C13 H15 0.9300
N1 B1 1.540(5)
N2 B1 1.542(5)
B1 F1 1.397(5)
B1 O1 1.484(5)
O1 C14 1.323(5)
O2 C14 1.191(5)
C14 C15 1.486(5)
C15 H16 0.9600
C15 H17 0.9600
C15 H18 0.9600
C16 C28 1.375(5)
C16 N3 1.403(4)
C16 C17 1.423(5)
C17 C18 1.378(5)
C17 C20 1.493(6)
C18 C19 1.395(6)
C18 H19 0.9300
C19 N3 1.352(5)
C19 C21 1.486(5)
C20 H20 0.9600
C20 H21 0.9600
C20 H22 0.9600
C21 H23 0.9600
C21 H24 0.9600
C21 H25 0.9600
C22 C28 1.381(5)
C22 N4 1.401(4)
C22 C23 1.414(5)
C23 C24 1.379(6)
C23 C26 1.498(5)
C24 C25 1.399(5)
C24 H26 0.9300
C25 N4 1.354(5)
C25 C27 1.497(6)
C26 H27 0.9600
C26 H28 0.9600
C26 H29 0.9600
C27 H30 0.9600
C27 H31 0.9600
C27 H32 0.9600
C28 H33 0.9300
N3 B2 1.550(6)
N4 B2 1.538(5)
F2 B2 1.386(5)
B2 O3 1.493(5)
O3 C29 1.316(5)
O4 C29 1.191(5)
C29 C30 1.491(6)
C30 H34 0.9600
C30 H35 0.9600
C30 H36 0.9600

loop_
_geom_torsion_atom_site_label_1
_geom_torsion_atom_site_label_2
_geom_torsion_atom_site_label_3
_geom_torsion_atom_site_label_4
_geom_torsion
C13 C1 C2 C3 179.4(4)
N1 C1 C2 C3 0.9(4)
C13 C1 C2 C5 -0.6(6)
N1 C1 C2 C5 -179.1(3)
C1 C2 C3 C4 -0.4(4)
C5 C2 C3 C4 179.6(4)
C2 C3 C4 N1 -0.3(4)
C2 C3 C4 C6 -179.8(4)
C13 C7 C8 C9 -177.5(4)
N2 C7 C8 C9 -0.3(4)
C13 C7 C8 C11 1.8(6)
N2 C7 C8 C11 179.0(3)
C7 C8 C9 C10 0.7(4)
C11 C8 C9 C10 -178.6(4)
C8 C9 C10 N2 -0.9(4)
C8 C9 C10 C12 179.1(4)
N1 C1 C13 C7 1.4(5)
C2 C1 C13 C7 -176.9(4)
N2 C7 C13 C1 -0.4(5)
C8 C7 C13 C1 176.5(3)
C3 C4 N1 C1 0.9(4)
C6 C4 N1 C1 -179.6(3)
C3 C4 N1 B1 -179.2(3)
C6 C4 N1 B1 0.4(5)
C13 C1 N1 C4 -179.8(3)
C2 C1 N1 C4 -1.1(4)
C13 C1 N1 B1 0.2(5)
C2 C1 N1 B1 178.9(3)
C9 C10 N2 C7 0.7(4)
C12 C10 N2 C7 -179.4(3)
C9 C10 N2 B1 -179.8(3)
C12 C10 N2 B1 0.2(6)
C13 C7 N2 C10 177.3(3)
C8 C7 N2 C10 -0.2(4)
C13 C7 N2 B1 -2.3(5)
C8 C7 N2 B1 -179.8(3)
C4 N1 B1 F1 57.7(5)
C1 N1 B1 F1 -122.4(3)
C4 N1 B1 O1 -58.8(5)
C1 N1 B1 O1 121.1(3)
C4 N1 B1 N2 177.7(3)
C1 N1 B1 N2 -2.4(4)
C10 N2 B1 F1 -56.1(4)
C7 N2 B1 F1 123.4(3)
C10 N2 B1 O1 59.2(5)
C7 N2 B1 O1 -121.3(3)
C10 N2 B1 N1 -176.1(3)
C7 N2 B1 N1 3.4(4)
F1 B1 O1 C14 -171.3(3)
N1 B1 O1 C14 -51.6(5)
N2 B1 O1 C14 69.9(4)
B1 O1 C14 O2 4.1(6)
B1 O1 C14 C15 -175.3(3)
C28 C16 C17 C18 179.7(4)
N3 C16 C17 C18 -0.2(4)
C28 C16 C17 C20 -0.4(7)
N3 C16 C17 C20 179.8(3)
C16 C17 C18 C19 1.0(4)
C20 C17 C18 C19 -179.0(4)
C17 C18 C19 N3 -1.5(4)
C17 C18 C19 C21 178.8(4)
C28 C22 C23 C24 -178.1(4)
N4 C22 C23 C24 0.2(4)
C28 C22 C23 C26 2.3(6)
N4 C22 C23 C26 -179.4(3)
C22 C23 C24 C25 0.1(4)
C26 C23 C24 C25 179.6(4)
C23 C24 C25 N4 -0.3(4)
C23 C24 C25 C27 179.3(4)
N3 C16 C28 C22 0.8(5)
C17 C16 C28 C22 -179.0(4)
N4 C22 C28 C16 0.3(5)
C23 C22 C28 C16 178.5(3)
C18 C19 N3 C16 1.3(4)
C21 C19 N3 C16 -178.9(4)
C18 C19 N3 B2 178.8(3)
C21 C19 N3 B2 -1.4(6)
C28 C16 N3 C19 179.4(3)
C17 C16 N3 C19 -0.7(4)
C28 C16 N3 B2 1.8(5)
C17 C16 N3 B2 -178.3(3)
C24 C25 N4 C22 0.4(4)
C27 C25 N4 C22 -179.2(4)
C24 C25 N4 B2 -177.1(3)
C27 C25 N4 B2 3.3(6)
C28 C22 N4 C25 178.2(3)
C23 C22 N4 C25 -0.3(4)
C28 C22 N4 B2 -4.2(5)
C23 C22 N4 B2 177.3(3)
C25 N4 B2 F2 -55.7(5)
C22 N4 B2 F2 127.2(4)
C25 N4 B2 O3 59.6(5)
C22 N4 B2 O3 -117.5(4)
C25 N4 B2 N3 -177.0(3)
C22 N4 B2 N3 5.9(5)
C19 N3 B2 F2 56.8(5)
C16 N3 B2 F2 -126.0(3)
C19 N3 B2 O3 -58.7(5)
C16 N3 B2 O3 118.4(4)
C19 N3 B2 N4 178.2(3)
C16 N3 B2 N4 -4.7(5)
F2 B2 O3 C29 -174.4(3)
N4 B2 O3 C29 66.2(4)
N3 B2 O3 C29 -54.7(5)
B2 O3 C29 O4 0.9(6)
B2 O3 C29 C30 -178.9(4)
